data_2212775
loop_
_publ_author_name
'Xia, Yong'
'Dong, Wen-Liang'
'Ge, Yang-Qing'
'Wei, Fang'
'Zhao, Bao-Xiang'

_publ_section_title
;
 Ethyl 1-benzyl-3-(4-chlorophenyl)-1<i>H</i>-pyrazole-5-carboxylate
;
_journal_coeditor_code BI2164
_journal_issue 4
_journal_name_full 'Acta Crystallographica Section E'
_journal_page_first o1613
_journal_page_last o1614
_journal_paper_doi 10.1107/S1600536807007064
_journal_volume 63
_journal_year 2007
_chemical_formula_iupac 'C19 H17 Cl N2 O2'
_chemical_formula_moiety 'C19 H17 Cl N2 O2'
_chemical_formula_sum 'C19 H17 Cl N2 O2'
_chemical_formula_weight 340.80
_chemical_name_systematic
;
Ethyl 1-benzyl-3-(4-chlorophenyl)-1<i>H</i>-pyrazole-5-carboxylate
;
_space_group_IT_number 14
_symmetry_cell_setting monoclinic
_symmetry_space_group_name_Hall '-P 2ybc'
_symmetry_space_group_name_H-M 'P 1 21/c 1'
_atom_sites_solution_hydrogens geom
_atom_sites_solution_primary direct
_atom_sites_solution_secondary difmap
_cell_angle_alpha 90.00
_cell_angle_beta 101.1100(10)
_cell_angle_gamma 90.00
_cell_formula_units_Z 4
_cell_length_a 8.01910(10)
_cell_length_b 10.7394(2)
_cell_length_c 20.0764(4)
_cell_measurement_reflns_used 3543
_cell_measurement_temperature 296(2)
_cell_measurement_theta_max 26.62
_cell_measurement_theta_min 2.81
_cell_volume 1696.58(5)
_computing_cell_refinement 'SAINT (Bruker, 2003)'
_computing_data_collection 'APEX2 (Bruker, 2004)'
_computing_data_reduction SAINT
_computing_molecular_graphics 'SHELXTL (Bruker, 1997)'
_computing_publication_material 'WinGX (Farrugia, 1999)'
_computing_structure_refinement 'SHELXL97 (Sheldrick, 1997)'
_computing_structure_solution 'SIR97 (Altomare <i>et al.</i>,  1999)'
_diffrn_ambient_temperature 296(2)
_diffrn_measured_fraction_theta_full 0.996
_diffrn_measured_fraction_theta_max 0.996
_diffrn_measurement_device_type 'Bruker APEX2 CCD'
_diffrn_measurement_method '\f and \w'
_diffrn_radiation_monochromator graphite
_diffrn_radiation_source 'fine-focus sealed tube'
_diffrn_radiation_type MoK\a
_diffrn_radiation_wavelength 0.71073
_diffrn_reflns_av_R_equivalents 0.0195
_diffrn_reflns_av_sigmaI/netI 0.0240
_diffrn_reflns_limit_h_max 10
_diffrn_reflns_limit_h_min -10
_diffrn_reflns_limit_k_max 10
_diffrn_reflns_limit_k_min -13
_diffrn_reflns_limit_l_max 26
_diffrn_reflns_limit_l_min -24
_diffrn_reflns_number 10321
_diffrn_reflns_theta_full 27.51
_diffrn_reflns_theta_max 27.51
_diffrn_reflns_theta_min 2.07
_diffrn_standards_number 0
_exptl_absorpt_coefficient_mu 0.238
_exptl_absorpt_correction_T_max 0.936
_exptl_absorpt_correction_T_min 0.908
_exptl_absorpt_correction_type multi-scan
_exptl_absorpt_process_details '(SADABS; Sheldrick, 2003)'
_exptl_crystal_colour colourless
_exptl_crystal_density_diffrn 1.334
_exptl_crystal_density_method 'not measured'
_exptl_crystal_description block
_exptl_crystal_F_000 712
_exptl_crystal_size_max 0.41
_exptl_crystal_size_mid 0.33
_exptl_crystal_size_min 0.28
_refine_diff_density_max 0.172
_refine_diff_density_min -0.277
_refine_ls_extinction_method none
_refine_ls_goodness_of_fit_ref 1.043
_refine_ls_hydrogen_treatment constr
_refine_ls_matrix_type full
_refine_ls_number_parameters 218
_refine_ls_number_reflns 3883
_refine_ls_number_restraints 0
_refine_ls_restrained_S_all 1.043
_refine_ls_R_factor_all 0.0587
_refine_ls_R_factor_gt 0.0400
_refine_ls_shift/su_max 0.000
_refine_ls_shift/su_mean 0.000
_refine_ls_structure_factor_coef Fsqd
_refine_ls_weighting_details 'calc w=1/[\s^2^(Fo^2^)+(0.0517P)^2^+0.2346P] where P=(Fo^2^+2Fc^2^)/3'
_refine_ls_weighting_scheme calc
_refine_ls_wR_factor_gt 0.1000
_refine_ls_wR_factor_ref 0.1118
_reflns_number_gt 2832
_reflns_number_total 3883
_reflns_threshold_expression I>2\s(I)
_cod_data_source_file bi2164.cif
_cod_data_source_block I
_cod_original_sg_symbol_H-M 'P 21/c'
_cod_database_code 2212775
_cod_database_fobs_code 2212775

loop_
_symmetry_equiv_pos_as_xyz
'x, y, z'
'-x, y+1/2, -z+1/2'
'-x, -y, -z'
'x, -y-1/2, z-1/2'

loop_
_atom_site_type_symbol
_atom_site_label
_atom_site_fract_x
_atom_site_fract_y
_atom_site_fract_z
_atom_site_U_iso_or_equiv
_atom_site_adp_type
_atom_site_calc_flag
_atom_site_refinement_flags
_atom_site_occupancy
C C1 0.08249(18) 0.47704(15) 0.72273(7) 0.0488(4) Uani d . 1
C C2 0.1323(2) 0.38530(15) 0.68295(8) 0.0532(4) Uani d . 1
H H2 0.1398 0.3030 0.6976 0.064 Uiso calc R 1
C C3 0.1711(2) 0.41691(14) 0.62071(7) 0.0504(4) Uani d . 1
H H3 0.2061 0.3553 0.5939 0.060 Uiso calc R 1
C C4 0.15845(16) 0.53876(14) 0.59794(7) 0.0428(3) Uani d . 1
C C5 0.10552(19) 0.62913(15) 0.63882(8) 0.0529(4) Uani d . 1
H H5 0.0952 0.7113 0.6240 0.063 Uiso calc R 1
C C6 0.0680(2) 0.59852(16) 0.70111(8) 0.0561(4) Uani d . 1
H H6 0.0332 0.6598 0.7282 0.067 Uiso calc R 1
C C7 0.20386(17) 0.57232(14) 0.53244(7) 0.0437(3) Uani d . 1
C C8 0.25837(17) 0.49503(15) 0.48523(7) 0.0462(3) Uani d . 1
H H8 0.2728 0.4091 0.4877 0.055 Uiso calc R 1
C C9 0.28623(17) 0.57259(14) 0.43421(7) 0.0472(3) Uani d . 1
C C10 0.34028(19) 0.54367(17) 0.36974(8) 0.0526(4) Uani d . 1
C C11 0.4277(2) 0.38013(19) 0.30548(8) 0.0661(5) Uani d . 1
H H11A 0.5231 0.4284 0.2964 0.079 Uiso calc R 1
H H11B 0.3338 0.3893 0.2674 0.079 Uiso calc R 1
C C12 0.4761(3) 0.2463(2) 0.31545(10) 0.0781(6) Uani d . 1
H H12A 0.5676 0.2383 0.3538 0.117 Uiso calc R 1
H H12B 0.5118 0.2154 0.2756 0.117 Uiso calc R 1
H H12C 0.3800 0.1993 0.3234 0.117 Uiso calc R 1
C C13 0.2696(2) 0.80828(16) 0.41899(9) 0.0604(4) Uani d . 1
H H13A 0.2056 0.8721 0.4373 0.072 Uiso calc R 1
H H13B 0.2232 0.8011 0.3708 0.072 Uiso calc R 1
C C14 0.4525(2) 0.84814(14) 0.42842(8) 0.0516(4) Uani d . 1
C C15 0.5094(3) 0.90693(18) 0.37590(10) 0.0699(5) Uani d . 1
H H15 0.4350 0.9188 0.3347 0.084 Uiso calc R 1
C C16 0.6740(3) 0.9482(2) 0.38349(12) 0.0860(6) Uani d . 1
H H16 0.7100 0.9894 0.3480 0.103 Uiso calc R 1
C C17 0.7852(3) 0.9286(2) 0.44348(14) 0.0866(7) Uani d . 1
H H17 0.8975 0.9549 0.4484 0.104 Uiso calc R 1
C C18 0.7310(3) 0.8700(2) 0.49633(12) 0.0838(6) Uani d . 1
H H18 0.8065 0.8568 0.5371 0.101 Uiso calc R 1
C C19 0.5636(2) 0.83050(16) 0.48903(9) 0.0649(5) Uani d . 1
H H19 0.5266 0.7921 0.5251 0.078 Uiso calc R 1
Cl Cl1 0.03606(6) 0.43955(5) 0.80159(2) 0.06968(17) Uani d . 1
N N1 0.19770(15) 0.69145(12) 0.51220(6) 0.0516(3) Uani d . 1
N N2 0.24734(15) 0.68995(12) 0.45181(6) 0.0513(3) Uani d . 1
O O2 0.37853(14) 0.42300(11) 0.36757(5) 0.0596(3) Uani d . 1
O O10 0.34765(18) 0.61683(13) 0.32529(6) 0.0762(4) Uani d . 1

loop_
_atom_site_aniso_label
_atom_site_aniso_U_11
_atom_site_aniso_U_22
_atom_site_aniso_U_33
_atom_site_aniso_U_12
_atom_site_aniso_U_13
_atom_site_aniso_U_23
C1 0.0480(8) 0.0565(10) 0.0449(8) -0.0038(7) 0.0163(6) -0.0008(7)
C2 0.0658(9) 0.0452(9) 0.0516(8) -0.0021(7) 0.0188(7) 0.0019(7)
C3 0.0597(9) 0.0472(9) 0.0475(8) 0.0002(7) 0.0181(7) -0.0050(6)
C4 0.0385(6) 0.0477(9) 0.0436(7) -0.0014(6) 0.0117(6) -0.0015(6)
C5 0.0597(9) 0.0450(9) 0.0580(9) 0.0053(7) 0.0215(7) 0.0028(7)
C6 0.0632(9) 0.0548(10) 0.0560(9) 0.0060(7) 0.0257(8) -0.0066(7)
C7 0.0403(7) 0.0477(9) 0.0440(7) -0.0008(6) 0.0103(6) 0.0019(6)
C8 0.0466(7) 0.0478(9) 0.0456(8) -0.0018(6) 0.0122(6) 0.0007(6)
C9 0.0423(7) 0.0551(9) 0.0452(8) -0.0011(6) 0.0105(6) 0.0019(7)
C10 0.0470(8) 0.0681(11) 0.0438(8) -0.0062(7) 0.0114(6) 0.0005(7)
C11 0.0679(10) 0.0903(14) 0.0437(8) -0.0062(9) 0.0196(8) -0.0142(9)
C12 0.0855(13) 0.0833(15) 0.0707(12) -0.0112(11) 0.0280(10) -0.0251(10)
C13 0.0618(9) 0.0562(10) 0.0674(10) 0.0112(8) 0.0232(8) 0.0194(8)
C14 0.0640(9) 0.0395(8) 0.0560(9) 0.0036(7) 0.0228(7) 0.0017(7)
C15 0.0795(12) 0.0738(12) 0.0616(10) -0.0083(10) 0.0267(9) 0.0067(9)
C16 0.0911(15) 0.0912(16) 0.0854(15) -0.0270(12) 0.0412(12) -0.0088(12)
C17 0.0744(13) 0.0807(15) 0.1104(18) -0.0231(11) 0.0318(13) -0.0295(13)
C18 0.0840(14) 0.0759(14) 0.0840(14) -0.0069(11) -0.0032(11) -0.0172(11)
C19 0.0775(11) 0.0580(11) 0.0599(10) -0.0010(9) 0.0148(9) -0.0006(8)
Cl1 0.0865(3) 0.0770(3) 0.0533(2) -0.0034(2) 0.0327(2) 0.0021(2)
N1 0.0530(7) 0.0529(8) 0.0526(7) 0.0044(6) 0.0198(6) 0.0051(6)
N2 0.0511(7) 0.0530(8) 0.0531(7) 0.0030(6) 0.0185(6) 0.0092(6)
O2 0.0665(7) 0.0706(8) 0.0455(6) 0.0017(6) 0.0205(5) -0.0046(5)
O10 0.0979(9) 0.0814(9) 0.0557(7) -0.0030(7) 0.0306(6) 0.0123(6)

loop_
_atom_type_symbol
_atom_type_description
_atom_type_scat_dispersion_real
_atom_type_scat_dispersion_imag
_atom_type_scat_source
C C 0.0033 0.0016 'International Tables Vol C Tables 4.2.6.8 and 6.1.1.4'
H H 0.0000 0.0000 'International Tables Vol C Tables 4.2.6.8 and 6.1.1.4'
N N 0.0061 0.0033 'International Tables Vol C Tables 4.2.6.8 and 6.1.1.4'
O O 0.0106 0.0060 'International Tables Vol C Tables 4.2.6.8 and 6.1.1.4'
Cl Cl 0.1484 0.1585 'International Tables Vol C Tables 4.2.6.8 and 6.1.1.4'

loop_
_geom_angle_atom_site_label_1
_geom_angle_atom_site_label_2
_geom_angle_atom_site_label_3
_geom_angle
C6 C1 C2 120.90(14)
C6 C1 Cl1 119.16(12)
C2 C1 Cl1 119.94(13)
C1 C2 C3 119.25(15)
C1 C2 H2 120.4
C3 C2 H2 120.4
C4 C3 C2 120.97(14)
C4 C3 H3 119.5
C2 C3 H3 119.5
C3 C4 C5 118.48(13)
C3 C4 C7 120.72(13)
C5 C4 C7 120.79(14)
C6 C5 C4 120.88(15)
C6 C5 H5 119.6
C4 C5 H5 119.6
C1 C6 C5 119.52(14)
C1 C6 H6 120.2
C5 C6 H6 120.2
N1 C7 C8 111.14(13)
N1 C7 C4 120.16(13)
C8 C7 C4 128.69(14)
C9 C8 C7 105.32(14)
C9 C8 H8 127.3
C7 C8 H8 127.3
N2 C9 C8 106.86(13)
N2 C9 C10 122.92(14)
C8 C9 C10 130.17(15)
O10 C10 O2 124.58(15)
O10 C10 C9 125.45(17)
O2 C10 C9 109.96(13)
O2 C11 C12 107.26(15)
O2 C11 H11A 110.3
C12 C11 H11A 110.3
O2 C11 H11B 110.3
C12 C11 H11B 110.3
H11A C11 H11B 108.5
C11 C12 H12A 109.5
C11 C12 H12B 109.5
H12A C12 H12B 109.5
C11 C12 H12C 109.5
H12A C12 H12C 109.5
H12B C12 H12C 109.5
N2 C13 C14 113.09(13)
N2 C13 H13A 109.0
C14 C13 H13A 109.0
N2 C13 H13B 109.0
C14 C13 H13B 109.0
H13A C13 H13B 107.8
C19 C14 C15 119.07(16)
C19 C14 C13 121.45(15)
C15 C14 C13 119.46(15)
C16 C15 C14 121.02(19)
C16 C15 H15 119.5
C14 C15 H15 119.5
C17 C16 C15 119.8(2)
C17 C16 H16 120.1
C15 C16 H16 120.1
C16 C17 C18 120.00(19)
C16 C17 H17 120.0
C18 C17 H17 120.0
C17 C18 C19 120.1(2)
C17 C18 H18 119.9
C19 C18 H18 119.9
C14 C19 C18 119.97(18)
C14 C19 H19 120.0
C18 C19 H19 120.0
C7 N1 N2 105.16(12)
N1 N2 C9 111.52(12)
N1 N2 C13 118.65(13)
C9 N2 C13 129.46(13)
C10 O2 C11 115.97(13)

loop_
_geom_bond_atom_site_label_1
_geom_bond_atom_site_label_2
_geom_bond_distance
C1 C6 1.373(2)
C1 C2 1.375(2)
C1 Cl1 1.7419(15)
C2 C3 1.387(2)
C2 H2 0.930
C3 C4 1.383(2)
C3 H3 0.930
C4 C5 1.389(2)
C4 C7 1.4752(19)
C5 C6 1.381(2)
C5 H5 0.930
C6 H6 0.930
C7 N1 1.3403(19)
C7 C8 1.392(2)
C8 C9 1.371(2)
C8 H8 0.930
C9 N2 1.3613(19)
C9 C10 1.475(2)
C10 O10 1.1990(19)
C10 O2 1.334(2)
C11 O2 1.4528(18)
C11 C12 1.492(3)
C11 H11A 0.970
C11 H11B 0.970
C12 H12A 0.960
C12 H12B 0.960
C12 H12C 0.960
C13 N2 1.458(2)
C13 C14 1.505(2)
C13 H13A 0.970
C13 H13B 0.970
C14 C19 1.376(2)
C14 C15 1.380(2)
C15 C16 1.373(3)
C15 H15 0.930
C16 C17 1.370(3)
C16 H16 0.930
C17 C18 1.374(3)
C17 H17 0.930
C18 C19 1.388(3)
C18 H18 0.930
C19 H19 0.930
N1 N2 1.3472(17)

loop_
_geom_torsion_atom_site_label_1
_geom_torsion_atom_site_label_2
_geom_torsion_atom_site_label_3
_geom_torsion_atom_site_label_4
_geom_torsion
C6 C1 C2 C3 1.1(2)
Cl1 C1 C2 C3 -179.11(11)
C1 C2 C3 C4 -0.8(2)
C2 C3 C4 C5 -0.1(2)
C2 C3 C4 C7 178.51(13)
C3 C4 C5 C6 0.7(2)
C7 C4 C5 C6 -177.97(13)
C2 C1 C6 C5 -0.6(2)
Cl1 C1 C6 C5 179.64(12)
C4 C5 C6 C1 -0.3(2)
C3 C4 C7 N1 -177.29(13)
C5 C4 C7 N1 1.3(2)
C3 C4 C7 C8 1.6(2)
C5 C4 C7 C8 -179.76(14)
N1 C7 C8 C9 0.06(16)
C4 C7 C8 C9 -178.93(13)
C7 C8 C9 N2 -0.46(15)
C7 C8 C9 C10 -178.00(14)
N2 C9 C10 O10 -3.9(2)
C8 C9 C10 O10 173.29(15)
N2 C9 C10 O2 176.74(13)
C8 C9 C10 O2 -6.1(2)
N2 C13 C14 C19 -39.0(2)
N2 C13 C14 C15 142.86(16)
C19 C14 C15 C16 -0.3(3)
C13 C14 C15 C16 177.84(18)
C14 C15 C16 C17 1.5(3)
C15 C16 C17 C18 -1.4(3)
C16 C17 C18 C19 0.1(3)
C15 C14 C19 C18 -1.0(3)
C13 C14 C19 C18 -179.06(17)
C17 C18 C19 C14 1.1(3)
C8 C7 N1 N2 0.37(15)
C4 C7 N1 N2 179.46(11)
C7 N1 N2 C9 -0.68(16)
C7 N1 N2 C13 -174.34(13)
C8 C9 N2 N1 0.73(16)
C10 C9 N2 N1 178.49(12)
C8 C9 N2 C13 173.51(14)
C10 C9 N2 C13 -8.7(2)
C14 C13 N2 N1 100.37(16)
C14 C13 N2 C9 -72.0(2)
O10 C10 O2 C11 -1.7(2)
C9 C10 O2 C11 177.70(12)
C12 C11 O2 C10 176.20(14)

loop_
_cod_related_entry_id
_cod_related_entry_database
_cod_related_entry_code
1 ChemSpider 21125093
